data_4127814
loop_
_publ_author_name
'Dai, Wen'
'Geib, Steven J.'
'Curran, Dennis P.'

_publ_section_title
;
 Ring-Opening Reactions of NHC-Boriranes with In Situ Generated HCl:
 Synthesis of a New Class of NHC-Boralactones.
;
_journal_issue 8
_journal_name_full 'Journal of the American Chemical Society'
_journal_page_first 3623
_journal_page_last 3629
_journal_paper_doi 10.1021/jacs.8b13010
_journal_volume 141
_journal_year 2019
_chemical_formula_sum 'C33 H46 B Cl N2 O4'
_chemical_formula_weight 580.98
_space_group_crystal_system orthorhombic
_space_group_IT_number 61
_space_group_name_Hall '-P 2ac 2ab'
_space_group_name_H-M_alt 'P b c a'
_symmetry_space_group_name_Hall '-P 2ac 2ab'
_symmetry_space_group_name_H-M 'P b c a'
_atom_sites_solution_hydrogens mixed
_audit_creation_method SHELXL-2017/1
_cell_angle_alpha 90
_cell_angle_beta 90
_cell_angle_gamma 90
_cell_formula_units_Z 8
_cell_length_a 10.1368(4)
_cell_length_b 16.7143(7)
_cell_length_c 39.9206(18)
_cell_measurement_reflns_used 3797
_cell_measurement_temperature 230(2)
_cell_measurement_theta_max 68.113
_cell_measurement_theta_min 2.214
_cell_volume 6763.7(5)
_computing_structure_refinement 'SHELXL-2017/1 (Sheldrick, 2017)'
_computing_structure_solution 'SHELXT 2014/5 (Sheldrick, 2014)'
_diffrn_ambient_temperature 230(2)
_diffrn_measured_fraction_theta_full 0.996
_diffrn_measured_fraction_theta_max 0.993
_diffrn_measurement_device_type 'Bruker Apex II CCD'
_diffrn_measurement_method 'omega and phi scans'
_diffrn_radiation_type CuK\a
_diffrn_radiation_wavelength 1.54178
_diffrn_reflns_av_R_equivalents 0.0833
_diffrn_reflns_av_unetI/netI 0.0596
_diffrn_reflns_Laue_measured_fraction_full 0.996
_diffrn_reflns_Laue_measured_fraction_max 0.993
_diffrn_reflns_limit_h_max 11
_diffrn_reflns_limit_h_min -12
_diffrn_reflns_limit_k_max 19
_diffrn_reflns_limit_k_min -20
_diffrn_reflns_limit_l_max 47
_diffrn_reflns_limit_l_min -43
_diffrn_reflns_number 46636
_diffrn_reflns_point_group_measured_fraction_full 0.996
_diffrn_reflns_point_group_measured_fraction_max 0.993
_diffrn_reflns_theta_full 67.679
_diffrn_reflns_theta_max 68.463
_diffrn_reflns_theta_min 2.213
_diffrn_source 'Bruker X8 Prospector Ultra IMuS'
_exptl_absorpt_coefficient_mu 1.282
_exptl_absorpt_correction_T_max 0.75
_exptl_absorpt_correction_T_min 0.34
_exptl_absorpt_correction_type multi-scan
_exptl_absorpt_process_details 'Bruker Sadabs'
_exptl_crystal_colour colorless
_exptl_crystal_density_diffrn 1.141
_exptl_crystal_description plate
_exptl_crystal_F_000 2496
_exptl_crystal_size_max 0.19
_exptl_crystal_size_mid 0.16
_exptl_crystal_size_min 0.02
_refine_diff_density_max 0.313
_refine_diff_density_min -0.356
_refine_diff_density_rms 0.042
_refine_ls_extinction_method none
_refine_ls_goodness_of_fit_ref 1.290
_refine_ls_hydrogen_treatment mixed
_refine_ls_matrix_type full
_refine_ls_number_parameters 374
_refine_ls_number_reflns 6180
_refine_ls_number_restraints 0
_refine_ls_restrained_S_all 1.290
_refine_ls_R_factor_all 0.0772
_refine_ls_R_factor_gt 0.0534
_refine_ls_shift/su_max 0.001
_refine_ls_shift/su_mean 0.000
_refine_ls_structure_factor_coef Fsqd
_refine_ls_weighting_details 'w=1/[\s^2^(Fo^2^)+(0.0680P)^2^] where P=(Fo^2^+2Fc^2^)/3'
_refine_ls_weighting_scheme calc
_refine_ls_wR_factor_gt 0.1462
_refine_ls_wR_factor_ref 0.1596
_reflns_Friedel_coverage 0.000
_reflns_number_gt 4497
_reflns_number_total 6180
_reflns_threshold_expression 'I > 2\s(I)'
_cod_data_source_file ja8b13010_si_002.cif
_cod_data_source_block wd8032017_a
_cod_database_code 4127814
_shelx_shelxl_version_number 2017/1
_shelx_space_group_comment
;
The symmetry employed for this shelxl refinement is uniquely defined
by the following loop, which should always be used as a source of
symmetry information in preference to the above space-group names.
They are only intended as comments.
;

loop_
_space_group_symop_operation_xyz
'x, y, z'
'-x+1/2, -y, z+1/2'
'-x, y+1/2, -z+1/2'
'x+1/2, -y+1/2, -z'
'-x, -y, -z'
'x-1/2, y, -z-1/2'
'x, -y-1/2, z-1/2'
'-x-1/2, y-1/2, z'

loop_
_atom_site_label
_atom_site_type_symbol
_atom_site_fract_x
_atom_site_fract_y
_atom_site_fract_z
_atom_site_U_iso_or_equiv
_atom_site_adp_type
_atom_site_occupancy
_atom_site_site_symmetry_order
_atom_site_calc_flag
_atom_site_refinement_flags_posn
_atom_site_refinement_flags_adp
B1 B 0.4914(2) 0.52865(14) 0.39563(6) 0.0366(5) Uani 1 1 d . .
C1 C 0.57970(19) 0.60936(11) 0.39286(4) 0.0316(4) Uani 1 1 d . .
C2 C 0.6883(2) 0.72110(12) 0.37707(5) 0.0397(5) Uani 1 1 d . .
H2A H 0.724605 0.761396 0.363484 0.048 Uiso 1 1 calc R U
C3 C 0.6947(2) 0.71642(12) 0.41046(5) 0.0383(5) Uani 1 1 d . .
H3A H 0.737039 0.752824 0.424838 0.046 Uiso 1 1 calc R U
C4 C 0.6039(2) 0.63534(12) 0.33120(5) 0.0402(5) Uani 1 1 d . .
C5 C 0.7046(3) 0.58971(14) 0.31649(6) 0.0511(6) Uani 1 1 d . .
C6 C 0.6913(3) 0.57252(18) 0.28271(7) 0.0694(8) Uani 1 1 d . .
H6A H 0.755777 0.541344 0.271954 0.083 Uiso 1 1 calc R U
C7 C 0.5855(4) 0.6003(2) 0.26472(7) 0.0757(9) Uani 1 1 d . .
H7A H 0.579284 0.588359 0.241762 0.091 Uiso 1 1 calc R U
C8 C 0.4881(3) 0.64530(17) 0.27974(6) 0.0646(8) Uani 1 1 d . .
H8A H 0.416136 0.663161 0.266908 0.078 Uiso 1 1 calc R U
C9 C 0.4946(2) 0.66483(13) 0.31378(5) 0.0463(6) Uani 1 1 d . .
C10 C 0.8245(3) 0.56251(17) 0.33612(7) 0.0638(7) Uani 1 1 d . .
H10A H 0.798470 0.559779 0.359990 0.077 Uiso 1 1 calc R U
C11 C 0.9367(3) 0.6234(2) 0.33340(9) 0.0895(10) Uani 1 1 d . .
H11A H 1.012105 0.604682 0.346133 0.134 Uiso 1 1 calc R U
H11B H 0.961566 0.629723 0.310080 0.134 Uiso 1 1 calc R U
H11C H 0.907552 0.674500 0.342249 0.134 Uiso 1 1 calc R U
C12 C 0.8743(4) 0.4796(2) 0.32615(10) 0.0963(11) Uani 1 1 d . .
H12A H 0.950799 0.465992 0.339599 0.144 Uiso 1 1 calc R U
H12B H 0.805251 0.440480 0.329883 0.144 Uiso 1 1 calc R U
H12C H 0.898594 0.479793 0.302649 0.144 Uiso 1 1 calc R U
C13 C 0.3895(2) 0.71442(15) 0.33057(6) 0.0537(6) Uani 1 1 d . .
H13A H 0.390812 0.700667 0.354686 0.064 Uiso 1 1 calc R U
C14 C 0.2524(3) 0.6969(2) 0.31784(9) 0.0875(10) Uani 1 1 d . .
H14A H 0.189357 0.730505 0.329518 0.131 Uiso 1 1 calc R U
H14B H 0.248324 0.707966 0.294005 0.131 Uiso 1 1 calc R U
H14C H 0.231457 0.641119 0.321804 0.131 Uiso 1 1 calc R U
C15 C 0.4202(4) 0.80372(18) 0.32776(9) 0.0868(10) Uani 1 1 d . .
H15A H 0.351241 0.834234 0.338734 0.130 Uiso 1 1 calc R U
H15B H 0.504188 0.814825 0.338442 0.130 Uiso 1 1 calc R U
H15C H 0.424709 0.818762 0.304318 0.130 Uiso 1 1 calc R U
C16 C 0.6314(2) 0.61883(11) 0.45422(5) 0.0341(4) Uani 1 1 d . .
C17 C 0.7390(2) 0.57097(13) 0.46312(5) 0.0402(5) Uani 1 1 d . .
C18 C 0.7451(3) 0.54607(14) 0.49639(6) 0.0498(6) Uani 1 1 d . .
H18A H 0.816507 0.514409 0.503483 0.060 Uiso 1 1 calc R U
C19 C 0.6488(3) 0.56692(15) 0.51912(6) 0.0521(6) Uani 1 1 d . .
H19A H 0.654727 0.549078 0.541399 0.063 Uiso 1 1 calc R U
C20 C 0.5436(2) 0.61380(14) 0.50937(5) 0.0467(5) Uani 1 1 d . .
H20A H 0.478415 0.627389 0.525122 0.056 Uiso 1 1 calc R U
C21 C 0.5324(2) 0.64133(12) 0.47657(5) 0.0369(5) Uani 1 1 d . .
C22 C 0.8459(2) 0.54677(15) 0.43843(6) 0.0509(6) Uani 1 1 d . .
H22A H 0.816963 0.563978 0.415868 0.061 Uiso 1 1 calc R U
C23 C 0.9747(3) 0.5889(2) 0.44598(9) 0.0863(10) Uani 1 1 d . .
H23A H 0.960242 0.646210 0.446480 0.129 Uiso 1 1 calc R U
H23B H 1.007654 0.571263 0.467570 0.129 Uiso 1 1 calc R U
H23C H 1.038694 0.576061 0.428733 0.129 Uiso 1 1 calc R U
C24 C 0.8645(4) 0.45682(19) 0.43745(11) 0.0969(12) Uani 1 1 d . .
H24A H 0.780817 0.431237 0.432578 0.145 Uiso 1 1 calc R U
H24B H 0.927888 0.443237 0.420147 0.145 Uiso 1 1 calc R U
H24C H 0.896848 0.438439 0.458983 0.145 Uiso 1 1 calc R U
C25 C 0.4195(2) 0.69554(13) 0.46610(5) 0.0425(5) Uani 1 1 d . .
H25A H 0.407898 0.688954 0.441629 0.051 Uiso 1 1 calc R U
C26 C 0.2900(3) 0.6752(2) 0.48228(9) 0.0871(11) Uani 1 1 d . .
H26A H 0.269132 0.619461 0.478093 0.131 Uiso 1 1 calc R U
H26B H 0.295999 0.684263 0.506231 0.131 Uiso 1 1 calc R U
H26C H 0.221087 0.708802 0.472959 0.131 Uiso 1 1 calc R U
C27 C 0.4542(4) 0.78211(18) 0.47226(12) 0.1076(14) Uani 1 1 d . .
H27A H 0.537950 0.794250 0.461667 0.161 Uiso 1 1 calc R U
H27B H 0.385987 0.816133 0.462897 0.161 Uiso 1 1 calc R U
H27C H 0.460899 0.791594 0.496169 0.161 Uiso 1 1 calc R U
C28 C 0.5202(3) 0.45689(13) 0.36824(6) 0.0521(6) Uani 1 1 d . .
H28A H 0.613556 0.462235 0.361274 0.062 Uiso 1 1 calc R U
C29 C 0.4379(3) 0.45794(15) 0.33650(6) 0.0683(9) Uani 1 1 d . .
H29A H 0.345288 0.448895 0.342476 0.082 Uiso 1 1 calc R U
H29B H 0.444165 0.511116 0.326289 0.082 Uiso 1 1 calc R U
C30 C 0.4781(6) 0.3973(2) 0.31145(9) 0.1081(17) Uani 1 1 d . .
C31 C 0.4326(8) 0.3424(3) 0.25817(11) 0.242(5) Uani 1 1 d . .
H31A H 0.370674 0.347576 0.239777 0.363 Uiso 1 1 calc R U
H31B H 0.521132 0.353542 0.250196 0.363 Uiso 1 1 calc R U
H31C H 0.428943 0.288417 0.267017 0.363 Uiso 1 1 calc R U
C32 C 0.5090(3) 0.37974(14) 0.38676(7) 0.0575(7) Uani 1 1 d . .
C33 C 0.3649(4) 0.27672(18) 0.40391(8) 0.0885(11) Uani 1 1 d . .
H33A H 0.274506 0.259014 0.401056 0.133 Uiso 1 1 calc R U
H33B H 0.424545 0.235369 0.396064 0.133 Uiso 1 1 calc R U
H33C H 0.381584 0.287253 0.427425 0.133 Uiso 1 1 calc R U
Cl1 Cl 0.31145(6) 0.56213(3) 0.39414(2) 0.05251(19) Uani 1 1 d . .
N1 N 0.61740(17) 0.65473(9) 0.36641(4) 0.0346(4) Uani 1 1 d . .
N2 N 0.62754(16) 0.64812(9) 0.41991(4) 0.0322(4) Uani 1 1 d . .
O1 O 0.5698(5) 0.3512(2) 0.31415(10) 0.1570(18) Uani 1 1 d . .
O2 O 0.3983(4) 0.39899(18) 0.28444(6) 0.1498(17) Uani 1 1 d . .
O3 O 0.5944(2) 0.34759(13) 0.40315(8) 0.0992(8) Uani 1 1 d . .
O4 O 0.3860(2) 0.34871(10) 0.38489(4) 0.0609(5) Uani 1 1 d . .
H1B H 0.509(2) 0.5071(13) 0.4222(5) 0.046(6) Uiso 1 1 d . .

loop_
_atom_site_aniso_label
_atom_site_aniso_U_11
_atom_site_aniso_U_22
_atom_site_aniso_U_33
_atom_site_aniso_U_23
_atom_site_aniso_U_13
_atom_site_aniso_U_12
B1 0.0387(14) 0.0355(12) 0.0356(12) 0.0026(9) 0.0039(9) -0.0056(9)
C1 0.0290(11) 0.0364(10) 0.0293(9) 0.0028(8) 0.0025(7) 0.0011(7)
C2 0.0389(12) 0.0399(11) 0.0403(11) 0.0058(8) 0.0018(9) -0.0101(9)
C3 0.0372(12) 0.0353(10) 0.0424(11) 0.0009(8) -0.0004(9) -0.0082(8)
C4 0.0475(14) 0.0428(12) 0.0303(10) 0.0036(8) 0.0059(8) -0.0139(9)
C5 0.0568(16) 0.0551(14) 0.0416(12) 0.0011(10) 0.0164(11) -0.0106(11)
C6 0.087(2) 0.0737(18) 0.0470(15) -0.0069(13) 0.0241(15) -0.0079(15)
C7 0.105(3) 0.088(2) 0.0343(13) -0.0050(13) 0.0100(15) -0.0221(19)
C8 0.078(2) 0.0755(19) 0.0402(13) 0.0114(12) -0.0105(13) -0.0202(15)
C9 0.0529(15) 0.0507(13) 0.0351(11) 0.0094(9) -0.0039(10) -0.0152(10)
C10 0.0527(17) 0.0776(18) 0.0610(15) 0.0010(13) 0.0214(12) 0.0071(13)
C11 0.051(2) 0.112(3) 0.105(3) -0.009(2) 0.0222(17) -0.0064(17)
C12 0.083(3) 0.091(2) 0.115(3) 0.000(2) 0.032(2) 0.0241(19)
C13 0.0490(16) 0.0626(15) 0.0494(13) 0.0139(11) -0.0072(11) -0.0040(11)
C14 0.055(2) 0.118(3) 0.090(2) 0.006(2) -0.0152(16) -0.0049(18)
C15 0.083(2) 0.0627(19) 0.115(3) 0.0120(18) 0.009(2) 0.0023(16)
C16 0.0347(12) 0.0371(10) 0.0306(10) 0.0018(8) -0.0033(8) -0.0050(8)
C17 0.0358(12) 0.0450(12) 0.0399(11) 0.0039(9) -0.0031(9) -0.0020(9)
C18 0.0445(14) 0.0579(15) 0.0470(13) 0.0130(10) -0.0095(10) -0.0022(11)
C19 0.0554(16) 0.0656(15) 0.0354(11) 0.0137(10) -0.0056(10) -0.0122(11)
C20 0.0451(14) 0.0603(14) 0.0348(11) 0.0000(10) 0.0025(9) -0.0082(11)
C21 0.0368(12) 0.0399(11) 0.0341(10) -0.0026(8) 0.0013(8) -0.0077(8)
C22 0.0411(14) 0.0648(15) 0.0468(12) 0.0056(10) -0.0015(10) 0.0149(10)
C23 0.051(2) 0.110(3) 0.098(2) 0.000(2) 0.0208(17) -0.0015(17)
C24 0.092(3) 0.067(2) 0.131(3) -0.013(2) 0.034(2) 0.0183(18)
C25 0.0412(13) 0.0422(12) 0.0441(11) -0.0042(9) 0.0042(9) 0.0019(9)
C26 0.0379(17) 0.110(3) 0.113(3) 0.040(2) 0.0152(16) 0.0082(15)
C27 0.070(2) 0.0479(17) 0.205(4) -0.022(2) -0.017(3) 0.0075(15)
C28 0.0574(16) 0.0407(12) 0.0582(14) -0.0088(10) 0.0235(11) -0.0103(10)
C29 0.118(3) 0.0469(14) 0.0400(13) -0.0080(10) 0.0148(14) -0.0314(15)
C30 0.189(5) 0.075(2) 0.061(2) -0.0271(18) 0.055(3) -0.063(3)
C31 0.452(12) 0.188(6) 0.085(3) -0.090(4) 0.110(5) -0.151(7)
C32 0.0582(18) 0.0379(12) 0.0763(17) -0.0082(11) 0.0113(13) -0.0003(11)
C33 0.137(3) 0.0590(17) 0.0697(18) 0.0158(14) 0.0013(19) -0.0424(19)
Cl1 0.0362(3) 0.0546(3) 0.0668(4) -0.0067(3) 0.0052(3) -0.0060(2)
N1 0.0340(10) 0.0360(9) 0.0336(8) 0.0038(7) 0.0022(7) -0.0054(7)
N2 0.0313(9) 0.0345(8) 0.0308(8) 0.0016(6) 0.0012(6) -0.0016(6)
O1 0.227(5) 0.104(2) 0.140(3) -0.070(2) 0.092(3) -0.033(2)
O2 0.276(5) 0.124(2) 0.0494(14) -0.0329(14) 0.0312(19) -0.095(3)
O3 0.0758(17) 0.0509(12) 0.171(3) 0.0100(13) -0.0184(16) 0.0160(11)
O4 0.0762(14) 0.0491(10) 0.0576(10) 0.0086(8) 0.0031(9) -0.0225(9)

loop_
_atom_type_symbol
_atom_type_description
_atom_type_scat_dispersion_real
_atom_type_scat_dispersion_imag
_atom_type_scat_source
C C 0.0181 0.0091 'International Tables Vol C Tables 4.2.6.8 and 6.1.1.4'
H H 0.0000 0.0000 'International Tables Vol C Tables 4.2.6.8 and 6.1.1.4'
B B 0.0090 0.0039 'International Tables Vol C Tables 4.2.6.8 and 6.1.1.4'
Cl Cl 0.3639 0.7018 'International Tables Vol C Tables 4.2.6.8 and 6.1.1.4'
N N 0.0311 0.0180 'International Tables Vol C Tables 4.2.6.8 and 6.1.1.4'
O O 0.0492 0.0322 'International Tables Vol C Tables 4.2.6.8 and 6.1.1.4'

loop_
_geom_angle_atom_site_label_1
_geom_angle_atom_site_label_2
_geom_angle_atom_site_label_3
_geom_angle
C1 B1 C28 117.47(17)
C1 B1 Cl1 106.34(14)
C28 B1 Cl1 111.23(16)
C1 B1 H1B 104.0(11)
C28 B1 H1B 111.2(11)
Cl1 B1 H1B 105.7(12)
N2 C1 N1 104.69(16)
N2 C1 B1 122.88(16)
N1 C1 B1 132.36(17)
C3 C2 N1 106.51(17)
C3 C2 H2A 126.7
N1 C2 H2A 126.7
C2 C3 N2 107.24(17)
C2 C3 H3A 126.4
N2 C3 H3A 126.4
C9 C4 C5 124.1(2)
C9 C4 N1 118.6(2)
C5 C4 N1 117.3(2)
C6 C5 C4 116.7(3)
C6 C5 C10 121.3(2)
C4 C5 C10 122.0(2)
C7 C6 C5 121.1(3)
C7 C6 H6A 119.5
C5 C6 H6A 119.5
C6 C7 C8 121.1(3)
C6 C7 H7A 119.4
C8 C7 H7A 119.4
C7 C8 C9 121.1(3)
C7 C8 H8A 119.5
C9 C8 H8A 119.5
C4 C9 C8 116.0(2)
C4 C9 C13 122.2(2)
C8 C9 C13 121.8(2)
C5 C10 C12 113.7(3)
C5 C10 C11 111.1(3)
C12 C10 C11 109.8(3)
C5 C10 H10A 107.3
C12 C10 H10A 107.3
C11 C10 H10A 107.3
C10 C11 H11A 109.5
C10 C11 H11B 109.5
H11A C11 H11B 109.5
C10 C11 H11C 109.5
H11A C11 H11C 109.5
H11B C11 H11C 109.5
C10 C12 H12A 109.5
C10 C12 H12B 109.5
H12A C12 H12B 109.5
C10 C12 H12C 109.5
H12A C12 H12C 109.5
H12B C12 H12C 109.5
C9 C13 C14 113.3(2)
C9 C13 C15 111.1(2)
C14 C13 C15 110.6(3)
C9 C13 H13A 107.2
C14 C13 H13A 107.2
C15 C13 H13A 107.2
C13 C14 H14A 109.5
C13 C14 H14B 109.5
H14A C14 H14B 109.5
C13 C14 H14C 109.5
H14A C14 H14C 109.5
H14B C14 H14C 109.5
C13 C15 H15A 109.5
C13 C15 H15B 109.5
H15A C15 H15B 109.5
C13 C15 H15C 109.5
H15A C15 H15C 109.5
H15B C15 H15C 109.5
C21 C16 C17 123.56(18)
C21 C16 N2 119.51(18)
C17 C16 N2 116.90(18)
C18 C17 C16 116.6(2)
C18 C17 C22 120.4(2)
C16 C17 C22 122.93(18)
C19 C18 C17 121.4(2)
C19 C18 H18A 119.3
C17 C18 H18A 119.3
C18 C19 C20 120.4(2)
C18 C19 H19A 119.8
C20 C19 H19A 119.8
C19 C20 C21 121.1(2)
C19 C20 H20A 119.5
C21 C20 H20A 119.5
C20 C21 C16 117.0(2)
C20 C21 C25 121.2(2)
C16 C21 C25 121.79(18)
C23 C22 C24 111.0(3)
C23 C22 C17 111.2(2)
C24 C22 C17 111.7(2)
C23 C22 H22A 107.5
C24 C22 H22A 107.5
C17 C22 H22A 107.5
C22 C23 H23A 109.5
C22 C23 H23B 109.5
H23A C23 H23B 109.5
C22 C23 H23C 109.5
H23A C23 H23C 109.5
H23B C23 H23C 109.5
C22 C24 H24A 109.5
C22 C24 H24B 109.5
H24A C24 H24B 109.5
C22 C24 H24C 109.5
H24A C24 H24C 109.5
H24B C24 H24C 109.5
C26 C25 C27 110.5(3)
C26 C25 C21 113.9(2)
C27 C25 C21 110.6(2)
C26 C25 H25A 107.2
C27 C25 H25A 107.2
C21 C25 H25A 107.2
C25 C26 H26A 109.5
C25 C26 H26B 109.5
H26A C26 H26B 109.5
C25 C26 H26C 109.5
H26A C26 H26C 109.5
H26B C26 H26C 109.5
C25 C27 H27A 109.5
C25 C27 H27B 109.5
H27A C27 H27B 109.5
C25 C27 H27C 109.5
H27A C27 H27C 109.5
H27B C27 H27C 109.5
C32 C28 C29 112.5(2)
C32 C28 B1 106.66(19)
C29 C28 B1 116.6(2)
C32 C28 H28A 106.9
C29 C28 H28A 106.9
B1 C28 H28A 106.9
C30 C29 C28 113.9(3)
C30 C29 H29A 108.8
C28 C29 H29A 108.8
C30 C29 H29B 108.8
C28 C29 H29B 108.8
H29A C29 H29B 107.7
O1 C30 O2 123.0(4)
O1 C30 C29 125.9(5)
O2 C30 C29 111.1(5)
O2 C31 H31A 109.5
O2 C31 H31B 109.5
H31A C31 H31B 109.5
O2 C31 H31C 109.5
H31A C31 H31C 109.5
H31B C31 H31C 109.5
O3 C32 O4 121.3(2)
O3 C32 C28 126.7(3)
O4 C32 C28 112.0(2)
O4 C33 H33A 109.5
O4 C33 H33B 109.5
H33A C33 H33B 109.5
O4 C33 H33C 109.5
H33A C33 H33C 109.5
H33B C33 H33C 109.5
C1 N1 C2 110.74(16)
C1 N1 C4 127.18(16)
C2 N1 C4 121.66(16)
C1 N2 C3 110.82(16)
C1 N2 C16 126.96(16)
C3 N2 C16 121.46(16)
C30 O2 C31 114.8(5)
C32 O4 C33 115.3(2)

loop_
_geom_bond_atom_site_label_1
_geom_bond_atom_site_label_2
_geom_bond_distance
B1 C1 1.623(3)
B1 C28 1.649(3)
B1 Cl1 1.909(3)
B1 H1B 1.14(2)
C1 N2 1.349(2)
C1 N1 1.355(2)
C2 C3 1.337(3)
C2 N1 1.389(3)
C2 H2A 0.9400
C3 N2 1.382(2)
C3 H3A 0.9400
C4 C9 1.398(3)
C4 C5 1.403(3)
C4 N1 1.449(3)
C5 C6 1.385(4)
C5 C10 1.516(4)
C6 C7 1.371(5)
C6 H6A 0.9400
C7 C8 1.379(5)
C7 H7A 0.9400
C8 C9 1.399(3)
C8 H8A 0.9400
C9 C13 1.507(4)
C10 C12 1.527(4)
C10 C11 1.530(4)
C10 H10A 0.9900
C11 H11A 0.9700
C11 H11B 0.9700
C11 H11C 0.9700
C12 H12A 0.9700
C12 H12B 0.9700
C12 H12C 0.9700
C13 C14 1.508(4)
C13 C15 1.529(4)
C13 H13A 0.9900
C14 H14A 0.9700
C14 H14B 0.9700
C14 H14C 0.9700
C15 H15A 0.9700
C15 H15B 0.9700
C15 H15C 0.9700
C16 C21 1.395(3)
C16 C17 1.399(3)
C16 N2 1.455(2)
C17 C18 1.393(3)
C17 C22 1.520(3)
C18 C19 1.378(4)
C18 H18A 0.9400
C19 C20 1.379(4)
C19 H19A 0.9400
C20 C21 1.392(3)
C20 H20A 0.9400
C21 C25 1.518(3)
C22 C23 1.513(4)
C22 C24 1.516(4)
C22 H22A 0.9900
C23 H23A 0.9700
C23 H23B 0.9700
C23 H23C 0.9700
C24 H24A 0.9700
C24 H24B 0.9700
C24 H24C 0.9700
C25 C26 1.503(3)
C25 C27 1.509(4)
C25 H25A 0.9900
C26 H26A 0.9700
C26 H26B 0.9700
C26 H26C 0.9700
C27 H27A 0.9700
C27 H27B 0.9700
C27 H27C 0.9700
C28 C32 1.491(3)
C28 C29 1.517(4)
C28 H28A 0.9900
C29 C30 1.481(4)
C29 H29A 0.9800
C29 H29B 0.9800
C30 O1 1.213(7)
C30 O2 1.348(6)
C31 O2 1.454(5)
C31 H31A 0.9700
C31 H31B 0.9700
C31 H31C 0.9700
C32 O3 1.211(4)
C32 O4 1.353(3)
C33 O4 1.439(3)
C33 H33A 0.9700
C33 H33B 0.9700
C33 H33C 0.9700
